data_7012251
loop_
_publ_author_name
'Alajar\'in, Mateo'
'L\'opez-Leonardo, Carmen'
'Llamas-Lorente, Pilar'
'Bautista, Delia'
'Jones, Peter G.'

_publ_section_title
;
 Synthesis and molecular structure of a new class of bi- and
 ter-dentate palladium complexes with iminophosphorane containing
 ligandsElectronic supplementary information (ESI) available: ligand
 synthesis details. See http://www.rsc.org/suppdata/dt/b2/b209242e/
;
_journal_issue 3
_journal_name_full 'Dalton Transactions'
_journal_page_first 426
_journal_paper_doi 10.1039/b209242e
_journal_year 2003
_chemical_formula_sum 'C25.5 H32 Cl3 N2 O P Pd'
_chemical_formula_weight 626.25
_chemical_name_systematic
; 
? 
;
_space_group_IT_number 15
_symmetry_cell_setting monoclinic
_symmetry_space_group_name_Hall '-C 2yc'
_symmetry_space_group_name_H-M 'C 1 2/c 1'
_atom_sites_solution_hydrogens geom
_atom_sites_solution_primary direct
_atom_sites_solution_secondary difmap
_audit_creation_method SHELXL
_cell_angle_alpha 90.00
_cell_angle_beta 129.06
_cell_angle_gamma 90.00
_cell_formula_units_Z 8
_cell_length_a 21.920(2)
_cell_length_b 19.798(2)
_cell_length_c 16.2440(10)
_cell_measurement_reflns_used 80
_cell_measurement_temperature 173(2)
_cell_measurement_theta_max 12.42
_cell_measurement_theta_min 5.47
_cell_volume 5473.8(8)
_computing_cell_refinement 'Siemens XSCANS'
_computing_data_collection 'Siemens XSCANS'
_computing_data_reduction 'Siemens XSCANS'
_computing_molecular_graphics 'Siemens SHELXTL'
_computing_publication_material 'Siemens SHELXTL'
_computing_structure_refinement 'SHELXL-93 (Sheldrick, 1993)'
_computing_structure_solution 'SHELXS-86 (Sheldrick, 1990)'
_diffrn_ambient_temperature 173(2)
_diffrn_measurement_device 'Siemens P4'
_diffrn_measurement_method \w-scans
_diffrn_radiation_monochromator graphite
_diffrn_radiation_source 'fine-focus sealed tube'
_diffrn_radiation_type MoK\a
_diffrn_radiation_wavelength 0.71073
_diffrn_reflns_av_R_equivalents 0.0361
_diffrn_reflns_av_sigmaI/netI 0.0551
_diffrn_reflns_limit_h_max 26
_diffrn_reflns_limit_h_min -21
_diffrn_reflns_limit_k_max 0
_diffrn_reflns_limit_k_min -23
_diffrn_reflns_limit_l_max 1
_diffrn_reflns_limit_l_min -19
_diffrn_reflns_number 5260
_diffrn_reflns_theta_max 24.99
_diffrn_reflns_theta_min 3.04
_diffrn_standards_decay_% 0.6
_diffrn_standards_interval_count 247
_diffrn_standards_number 3
_exptl_absorpt_coefficient_mu 1.051
_exptl_absorpt_correction_T_max 0.93627
_exptl_absorpt_correction_T_min 0.85537
_exptl_absorpt_correction_type psi-scan
_exptl_crystal_colour red
_exptl_crystal_density_diffrn 1.520
_exptl_crystal_description prism
_exptl_crystal_F_000 2552
_exptl_crystal_size_max 0.38
_exptl_crystal_size_mid 0.25
_exptl_crystal_size_min 0.11
_refine_diff_density_max 0.771
_refine_diff_density_min -1.168
_refine_diff_density_rms 0.109
_refine_ls_extinction_method none
_refine_ls_goodness_of_fit_all 1.073
_refine_ls_goodness_of_fit_obs 1.202
_refine_ls_hydrogen_treatment riding
_refine_ls_matrix_type full
_refine_ls_number_parameters 323
_refine_ls_number_reflns 4820
_refine_ls_number_restraints 250
_refine_ls_restrained_S_all 1.073
_refine_ls_restrained_S_obs 1.162
_refine_ls_R_factor_all 0.0685
_refine_ls_R_factor_obs 0.0458
_refine_ls_shift/esd_max 0.000
_refine_ls_shift/esd_mean 0.000
_refine_ls_structure_factor_coef Fsqd
_refine_ls_weighting_details 'w=1/[\s^2^(Fo^2^)+(0.0620P)^2^+4.6000P] where P=(Fo^2^+2Fc^2^)/3'
_refine_ls_weighting_scheme calc
_refine_ls_wR_factor_all 0.1252
_refine_ls_wR_factor_obs 0.1151
_reflns_number_observed 3484
_reflns_number_total 4821
_reflns_observed_criterion >2sigma(I)
_cod_data_source_file b209242e.txt
_cod_data_source_block 3c
_cod_depositor_comments
;
The following automatic conversions were performed:
'_symmetry_cell_setting' value 'Monoclinic' changed to 'monoclinic'
according to '/home/saulius/struct/CIF-dictionaries/cif_core.dic'
dictionary named 'cif_core.dic' version 2.4.1 from 2010-06-29.

Automatic conversion script
Id: cif_fix_enum 1527 2010-12-29 10:47:43Z saulius 

The following automatic conversions were performed:

'_exptl_absorpt_correction_type' tag value 'Psi-scans' was replaced
with 'psi-scan' value.

Automatic conversion script
Id: cif_fix_values 1646 2011-03-28 12:23:43Z adriana 

The following automatic conversions were performed:

'_refine_ls_weighting_scheme' value 'calc
w=1/[\s^2^(Fo^2^)+(0.0620P)^2^+4.6000P] where P=(Fo^2^+2Fc^2^)/3' was
changed to 'calc'. New tag '_refine_ls_weighting_details' was
created. The value of the new tag was set to
'w=1/[\s^2^(Fo^2^)+(0.0620P)^2^+4.6000P] where P=(Fo^2^+2Fc^2^)/3'.

Automatic conversion script
Id: cif_fix_values 3143 2015-03-26 13:38:13Z robertas 
;
_cod_original_sg_symbol_H-M C2/c
_cod_original_formula_sum 'C25.50 H32 Cl3 N2 O P Pd'
_cod_database_code 7012251

loop_
_symmetry_equiv_pos_as_xyz
'x, y, z'
'-x, y, -z+1/2'
'x+1/2, y+1/2, z'
'-x+1/2, y+1/2, -z+1/2'
'-x, -y, -z'
'x, -y, z-1/2'
'-x+1/2, -y+1/2, -z'
'x+1/2, -y+1/2, z-1/2'

loop_
_atom_site_aniso_label
_atom_site_aniso_U_11
_atom_site_aniso_U_22
_atom_site_aniso_U_33
_atom_site_aniso_U_23
_atom_site_aniso_U_13
_atom_site_aniso_U_12
Pd 0.0272(2) 0.0270(2) 0.0168(2) -0.0039(2) 0.0158(2) -0.0051(2)
Cl1 0.0370(8) 0.0326(7) 0.0252(7) -0.0025(5) 0.0239(6) -0.0070(6)
Cl2 0.0527(9) 0.0519(9) 0.0258(7) -0.0183(6) 0.0292(7) -0.0270(8)
P 0.0295(7) 0.0242(7) 0.0192(7) -0.0035(5) 0.0171(6) -0.0031(6)
N1 0.030(2) 0.022(2) 0.022(2) -0.005(2) 0.019(2) -0.006(2)
N2 0.026(2) 0.032(2) 0.018(2) -0.009(2) 0.014(2) -0.006(2)
O 0.039(3) 0.091(4) 0.097(4) -0.036(4) 0.040(3) -0.024(3)
C1 0.053(4) 0.028(3) 0.038(3) -0.004(2) 0.035(3) -0.005(3)
C2 0.059(4) 0.029(3) 0.063(4) 0.003(3) 0.049(4) 0.006(3)
C3 0.030(3) 0.043(3) 0.019(3) -0.004(2) 0.014(2) -0.008(3)
C4 0.031(3) 0.054(4) 0.031(3) -0.001(3) 0.021(3) -0.012(3)
C5 0.033(3) 0.023(2) 0.019(2) 0.002(2) 0.019(2) -0.004(2)
C6 0.033(3) 0.029(3) 0.020(2) -0.005(2) 0.019(2) -0.004(2)
C7 0.050(5) 0.108(8) 0.092(7) -0.037(6) 0.036(5) -0.004(5)
C11 0.023(3) 0.036(3) 0.020(2) -0.006(2) 0.014(2) -0.007(2)
C12 0.036(3) 0.045(3) 0.037(3) -0.005(3) 0.022(3) -0.010(3)
C13 0.038(4) 0.053(4) 0.051(4) -0.008(3) 0.025(3) -0.016(3)
C14 0.040(4) 0.068(4) 0.048(4) -0.024(3) 0.030(3) -0.021(3)
C15 0.030(3) 0.067(4) 0.049(4) -0.012(4) 0.018(3) 0.010(3)
C16 0.036(3) 0.043(3) 0.043(4) -0.011(3) 0.023(3) -0.004(3)
C21 0.029(3) 0.036(3) 0.023(3) -0.008(2) 0.019(3) -0.005(2)
C22 0.054(4) 0.040(3) 0.032(3) -0.006(3) 0.021(3) -0.012(3)
C23 0.068(5) 0.065(4) 0.021(3) -0.002(3) 0.021(3) -0.016(4)
C24 0.038(4) 0.074(4) 0.028(3) -0.028(3) 0.021(3) -0.024(3)
C25 0.037(4) 0.043(3) 0.047(4) -0.025(3) 0.020(3) -0.012(3)
C26 0.038(4) 0.040(3) 0.035(3) -0.005(3) 0.017(3) 0.003(3)
C31 0.028(3) 0.024(3) 0.023(3) -0.007(2) 0.014(2) -0.005(2)
C32 0.034(3) 0.030(3) 0.025(3) -0.005(2) 0.018(3) -0.003(2)
C33 0.033(3) 0.035(3) 0.032(3) -0.003(2) 0.018(3) 0.003(3)
C34 0.038(3) 0.028(3) 0.029(3) 0.001(2) 0.016(3) 0.002(3)
C35 0.040(3) 0.030(3) 0.033(3) 0.001(2) 0.022(3) -0.006(2)
C36 0.028(3) 0.032(3) 0.026(3) 0.000(2) 0.017(3) -0.003(2)
Cl3 0.018(5) 0.067(5) 0.027(4) 0.014(3) 0.014(4) -0.004(4)
Cl4 0.042(3) 0.040(3) 0.034(3) 0.012(2) 0.030(2) 0.016(2)

loop_
_atom_site_label
_atom_site_type_symbol
_atom_site_fract_x
_atom_site_fract_y
_atom_site_fract_z
_atom_site_U_iso_or_equiv
_atom_site_thermal_displace_type
_atom_site_occupancy
_atom_site_calc_flag
_atom_site_refinement_flags
_atom_site_disorder_group
Pd Pd 0.17049(2) 0.49355(2) 0.60458(3) 0.02230(13) Uani 1 d . .
Cl1 Cl 0.20670(8) 0.56756(7) 0.53210(10) 0.0286(3) Uani 1 d . .
Cl2 Cl 0.09678(9) 0.43328(8) 0.44716(11) 0.0404(4) Uani 1 d . .
P P 0.19523(8) 0.57995(7) 0.78205(10) 0.0230(3) Uani 1 d U .
N1 N 0.1350(3) 0.4247(2) 0.6676(3) 0.0229(9) Uani 1 d U .
N2 N 0.2414(3) 0.5471(2) 0.7446(3) 0.0251(10) Uani 1 d U .
O O 0.5417(3) 0.6275(3) 0.9012(5) 0.078(2) Uani 1 d U .
C1 C 0.1637(4) 0.3547(3) 0.6706(5) 0.0351(13) Uani 1 d U .
H1A H 0.1334(4) 0.3376(3) 0.5972(5) 0.042 Uiso 1 calc R .
H1B H 0.1534(4) 0.3242(3) 0.7089(5) 0.042 Uiso 1 calc R .
C2 C 0.2504(4) 0.3524(3) 0.7239(5) 0.043(2) Uani 1 d U .
H2A H 0.2656(4) 0.3059(3) 0.7235(5) 0.051 Uiso 1 calc R .
H2B H 0.2808(4) 0.3682(3) 0.7972(5) 0.051 Uiso 1 calc R .
H2C H 0.2609(4) 0.3816(3) 0.6854(5) 0.051 Uiso 1 calc R .
C3 C 0.0450(3) 0.4236(3) 0.5949(4) 0.0312(12) Uani 1 d U .
H3A H 0.0259(3) 0.4708(3) 0.5804(4) 0.037 Uiso 1 calc R .
H3B H 0.0250(3) 0.4030(3) 0.5264(4) 0.037 Uiso 1 calc R .
C4 C 0.0097(3) 0.3856(3) 0.6372(5) 0.0373(14) Uani 1 d U .
H4A H -0.0477(3) 0.3878(3) 0.5853(5) 0.045 Uiso 1 calc R .
H4B H 0.0275(3) 0.4063(3) 0.7039(5) 0.045 Uiso 1 calc R .
H4C H 0.0266(3) 0.3383(3) 0.6497(5) 0.045 Uiso 1 calc R .
C5 C 0.1668(3) 0.4440(2) 0.7767(4) 0.0235(11) Uani 1 d U .
H5A H 0.2249(3) 0.4439(2) 0.8236(4) 0.028 Uiso 1 calc R .
H5B H 0.1506(3) 0.4098(2) 0.8039(4) 0.028 Uiso 1 calc R .
C6 C 0.1392(3) 0.5134(3) 0.7820(4) 0.0260(11) Uani 1 d U .
H6A H 0.1447(3) 0.5164(3) 0.8473(4) 0.031 Uiso 1 calc R .
H6B H 0.0829(3) 0.5190(3) 0.7204(4) 0.031 Uiso 1 calc R .
C7 C 0.5959(5) 0.5796(5) 0.9249(8) 0.089(3) Uani 1 d U .
H7A H 0.6449(5) 0.6019(5) 0.9505(8) 0.107 Uiso 1 calc R .
H7B H 0.5755(5) 0.5534(5) 0.8611(8) 0.107 Uiso 1 calc R .
H7C H 0.6059(5) 0.5495(5) 0.9801(8) 0.107 Uiso 1 calc R .
C11 C 0.3178(3) 0.5671(3) 0.7841(4) 0.0256(11) Uani 1 d DU .
C12 C 0.3390(4) 0.6342(3) 0.7883(5) 0.0403(14) Uani 1 d DU .
H12 H 0.3008(4) 0.6686(3) 0.7627(5) 0.048 Uiso 1 calc R .
C13 C 0.4131(4) 0.6515(4) 0.8282(5) 0.050(2) Uani 1 d DU .
H13 H 0.4262(4) 0.6977(4) 0.8313(5) 0.060 Uiso 1 calc R .
C14 C 0.4675(4) 0.6036(4) 0.8632(6) 0.050(2) Uani 1 d DU .
C15 C 0.4508(4) 0.5371(4) 0.8621(6) 0.054(2) Uani 1 d DU .
H15 H 0.4900(4) 0.5035(4) 0.8878(6) 0.065 Uiso 1 calc R .
C16 C 0.3743(4) 0.5193(3) 0.8223(5) 0.0418(14) Uani 1 d DU .
H16 H 0.3621(4) 0.4732(3) 0.8220(5) 0.050 Uiso 1 calc R .
C21 C 0.2634(3) 0.6125(3) 0.9154(4) 0.0279(12) Uani 1 d DU .
C22 C 0.2988(4) 0.5692(3) 0.9992(5) 0.046(2) Uani 1 d DU .
H22 H 0.2867(4) 0.5224(3) 0.9868(5) 0.055 Uiso 1 calc R .
C23 C 0.3525(4) 0.5927(4) 1.1028(5) 0.056(2) Uani 1 d DU .
H23 H 0.3772(4) 0.5621(4) 1.1607(5) 0.068 Uiso 1 calc R .
C24 C 0.3691(4) 0.6594(4) 1.1204(5) 0.047(2) Uani 1 d DU .
H24 H 0.4067(4) 0.6753(4) 1.1910(5) 0.056 Uiso 1 calc R .
C25 C 0.3323(4) 0.7048(3) 1.0375(5) 0.046(2) Uani 1 d DU .
H25 H 0.3431(4) 0.7517(3) 1.0509(5) 0.055 Uiso 1 calc R .
C26 C 0.2800(4) 0.6812(3) 0.9354(5) 0.0418(15) Uani 1 d DU .
H26 H 0.2548(4) 0.7121(3) 0.8778(5) 0.050 Uiso 1 calc R .
C31 C 0.1280(3) 0.6475(3) 0.7025(4) 0.0260(11) Uani 1 d DU .
C32 C 0.0746(3) 0.6679(3) 0.7175(4) 0.0301(12) Uani 1 d DU .
H32 H 0.0740(3) 0.6459(3) 0.7690(4) 0.036 Uiso 1 calc R .
C33 C 0.0227(3) 0.7200(3) 0.6575(4) 0.0351(13) Uani 1 d DU .
H33 H -0.0139(3) 0.7335(3) 0.6674(4) 0.042 Uiso 1 calc R .
C34 C 0.0239(4) 0.7523(3) 0.5835(4) 0.0354(13) Uani 1 d DU .
H34 H -0.0117(4) 0.7883(3) 0.5429(4) 0.042 Uiso 1 calc R .
C35 C 0.0759(3) 0.7332(3) 0.5678(5) 0.0344(13) Uani 1 d DU .
H35 H 0.0765(3) 0.7561(3) 0.5170(5) 0.041 Uiso 1 calc R .
C36 C 0.1280(3) 0.6800(3) 0.6267(4) 0.0284(12) Uani 1 d DU .
H36 H 0.1633(3) 0.6660(3) 0.6148(4) 0.034 Uiso 1 calc R .
C99 C 0.7090(10) 0.7315(12) 0.9387(18) 0.051(5) Uiso 0.315(4) d PDU -1
H99A H 0.7323(10) 0.7295(12) 1.0123(18) 0.062 Uiso 0.315(4) d PR -1
H99B H 0.7066(10) 0.6864(12) 0.9151(18) 0.062 Uiso 0.315(4) d PR -1
Cl3 Cl 0.7621(5) 0.7796(5) 0.9237(7) 0.037(3) Uani 0.315(4) d PDU -1
Cl4 Cl 0.6168(3) 0.7642(2) 0.8680(3) 0.0341(14) Uani 0.315(4) d PD -1
C99' C 0.7878(19) 0.7334(20) 1.0381(25) 0.051(5) Uiso 0.185(4) d PDU -2
H99C H 0.8303(19) 0.7604(20) 1.0947(25) 0.062 Uiso 0.185(4) d PR -2
H99B' H 0.8086(19) 0.6910(20) 1.0369(25) 0.062 Uiso 0.185(4) d PR -2
Cl3' Cl 0.7403(6) 0.7749(6) 0.9188(9) 0.025(3) Uiso 0.185(4) d PDU -2
Cl4' Cl 0.7203(9) 0.7218(9) 1.0536(12) 0.031(4) Uiso 0.185(4) d PDU -2

loop_
_atom_type_symbol
_atom_type_description
_atom_type_scat_dispersion_real
_atom_type_scat_dispersion_imag
_atom_type_scat_source
C C 0.0033 0.0016 'International Tables Vol C Tables 4.2.6.8 and 6.1.1.4'
H H 0.0000 0.0000 'International Tables Vol C Tables 4.2.6.8 and 6.1.1.4'
N N 0.0061 0.0033 'International Tables Vol C Tables 4.2.6.8 and 6.1.1.4'
O O 0.0106 0.0060 'International Tables Vol C Tables 4.2.6.8 and 6.1.1.4'
P P 0.1023 0.0942 'International Tables Vol C Tables 4.2.6.8 and 6.1.1.4'
Cl Cl 0.1484 0.1585 'International Tables Vol C Tables 4.2.6.8 and 6.1.1.4'
Pd Pd -0.9988 1.0072 'International Tables Vol C Tables 4.2.6.8 and 6.1.1.4'

loop_
_geom_angle_atom_site_label_1
_geom_angle_atom_site_label_2
_geom_angle_atom_site_label_3
_geom_angle
_geom_angle_site_symmetry_1
_geom_angle_site_symmetry_3
_geom_angle_publ_flag
N2 Pd N1 92.8(2) . . ?
N2 Pd Cl1 88.51(12) . . ?
N1 Pd Cl1 178.66(11) . . ?
N2 Pd Cl2 176.75(12) . . ?
N1 Pd Cl2 89.36(11) . . ?
Cl1 Pd Cl2 89.36(5) . . ?
N2 P C31 117.0(2) . . ?
N2 P C6 107.1(2) . . ?
C31 P C6 107.1(3) . . ?
N2 P C21 110.8(2) . . ?
C31 P C21 106.3(2) . . ?
C6 P C21 108.1(2) . . ?
C5 N1 C1 108.9(4) . . ?
C5 N1 C3 109.3(4) . . ?
C1 N1 C3 108.6(4) . . ?
C5 N1 Pd 111.7(3) . . ?
C1 N1 Pd 109.5(3) . . ?
C3 N1 Pd 108.8(3) . . ?
C11 N2 P 124.0(3) . . ?
C11 N2 Pd 119.7(3) . . ?
P N2 Pd 114.1(2) . . ?
C7 O C14 116.6(7) . . ?
N1 C1 C2 113.1(5) . . ?
C4 C3 N1 115.7(4) . . ?
N1 C5 C6 113.2(4) . . ?
C5 C6 P 111.3(4) . . ?
C16 C11 C12 117.4(5) . . ?
C16 C11 N2 119.2(5) . . ?
C12 C11 N2 123.3(5) . . ?
C13 C12 C11 121.7(6) . . ?
C14 C13 C12 120.1(7) . . ?
C13 C14 C15 121.2(6) . . ?
C13 C14 O 115.0(7) . . ?
C15 C14 O 123.8(7) . . ?
C14 C15 C16 118.7(6) . . ?
C11 C16 C15 121.0(6) . . ?
C22 C21 C26 118.7(5) . . ?
C22 C21 P 119.5(4) . . ?
C26 C21 P 121.7(4) . . ?
C21 C22 C23 120.8(6) . . ?
C24 C23 C22 119.5(6) . . ?
C23 C24 C25 121.1(6) . . ?
C26 C25 C24 119.1(6) . . ?
C25 C26 C21 120.7(6) . . ?
C36 C31 C32 119.3(5) . . ?
C36 C31 P 121.6(4) . . ?
C32 C31 P 119.1(4) . . ?
C33 C32 C31 120.0(5) . . ?
C34 C33 C32 120.2(5) . . ?
C35 C34 C33 120.7(5) . . ?
C34 C35 C36 119.9(5) . . ?
C31 C36 C35 120.0(5) . . ?
Cl3 C99 Cl4 109.4(13) . . ?
Cl4' C99' Cl3' 105.7(18) . . ?

loop_
_geom_bond_atom_site_label_1
_geom_bond_atom_site_label_2
_geom_bond_distance
_geom_bond_site_symmetry_2
_geom_bond_publ_flag
Pd N2 2.063(4) . ?
Pd N1 2.124(4) . ?
Pd Cl1 2.3109(13) . ?
Pd Cl2 2.3166(13) . ?
P N2 1.610(4) . ?
P C31 1.797(5) . ?
P C6 1.802(5) . ?
P C21 1.805(5) . ?
N1 C5 1.489(6) . ?
N1 C1 1.510(7) . ?
N1 C3 1.534(7) . ?
N2 C11 1.420(7) . ?
O C7 1.372(9) . ?
O C14 1.408(8) . ?
C1 C2 1.514(9) . ?
C3 C4 1.518(7) . ?
C5 C6 1.524(7) . ?
C11 C16 1.359(8) . ?
C11 C12 1.395(8) . ?
C12 C13 1.359(9) . ?
C13 C14 1.339(10) . ?
C14 C15 1.364(10) . ?
C15 C16 1.410(9) . ?
C21 C22 1.364(8) . ?
C21 C26 1.391(8) . ?
C22 C23 1.391(9) . ?
C23 C24 1.351(9) . ?
C24 C25 1.379(9) . ?
C25 C26 1.374(8) . ?
C31 C36 1.389(7) . ?
C31 C32 1.397(7) . ?
C32 C33 1.383(8) . ?
C33 C34 1.377(8) . ?
C34 C35 1.368(8) . ?
C35 C36 1.398(8) . ?
C99 Cl3 1.64(2) . ?
C99 Cl4 1.70(2) . ?
C99' Cl4' 1.67(2) . ?
C99' Cl3' 1.72(2) . ?
